data_1550356
loop_
_publ_author_name
'Furuya, Tetsundo'
'Yagi, Shiomi'
'Yamazaki, Shu'
'Haraguchi, Tomoyuki'
'Akitsu, Takashiro'
'Mahesha, Ninganayaka'
'Sagar, Belakavadi K.'
'Yathirajan, Hemmige S.'

_publ_section_title
;
 Methyl 1-methyl-1<i>H</i>-indole-3-carboxylate
;
_journal_coeditor_code VM4039
_journal_issue 12
_journal_name_full IUCrData
_journal_page_first x181728
_journal_paper_doi 10.1107/S2414314618017285
_journal_volume 3
_journal_year 2018
_chemical_formula_iupac 'C11 H11 N O2'
_chemical_formula_moiety 'C11 H11 N O2'
_chemical_formula_sum 'C11 H11 N O2'
_chemical_formula_weight 189.21
_chemical_name_systematic
;
Methyl 1-methyl-1<i>H</i>-indole-3-carboxylate
;
_space_group_crystal_system orthorhombic
_space_group_IT_number 57
_space_group_name_Hall '-P 2c 2b'
_space_group_name_H-M_alt 'P b c m'
_symmetry_space_group_name_Hall '-P 2c 2b'
_symmetry_space_group_name_H-M 'P b c m'
_atom_sites_solution_hydrogens geom
_atom_sites_solution_primary direct
_atom_sites_solution_secondary difmap
_cell_angle_alpha 90
_cell_angle_beta 90
_cell_angle_gamma 90
_cell_formula_units_Z 4
_cell_length_a 8.3019(17)
_cell_length_b 16.628(3)
_cell_length_c 6.7622(14)
_cell_measurement_reflns_used 3337
_cell_measurement_temperature 173
_cell_measurement_theta_max 27.5161
_cell_measurement_theta_min 2.4533
_cell_volume 933.5(3)
_computing_cell_refinement
;
SAINT (Bruker, 2013)
;
_computing_data_collection
;
APEX2 (Bruker, 2013)
;
_computing_data_reduction
;
SAINT (Bruker, 2013)
;
_computing_molecular_graphics
;
ORTEP-3 for Windows (Farrugia, 2012)
;
_computing_publication_material
;
SHELXTL (Sheldrick, 2008)
;
_computing_structure_refinement
;
SHELXL2014 (Sheldrick, 2015b)
;
_computing_structure_solution
;
SHELXT2014 (Sheldrick, 2015a)
;
_diffrn_ambient_temperature 173
_diffrn_detector_area_resol_mean 8.3333
_diffrn_measured_fraction_theta_full 0.979
_diffrn_measured_fraction_theta_max 0.979
_diffrn_measurement_device_type 'Bruker APEXII CCD'
_diffrn_measurement_method '\f and \w scans'
_diffrn_radiation_type MoK\a
_diffrn_radiation_wavelength 0.71073
_diffrn_reflns_av_R_equivalents 0.0176
_diffrn_reflns_av_unetI/netI 0.0169
_diffrn_reflns_limit_h_max 10
_diffrn_reflns_limit_h_min -10
_diffrn_reflns_limit_k_max 21
_diffrn_reflns_limit_k_min -20
_diffrn_reflns_limit_l_max 6
_diffrn_reflns_limit_l_min -8
_diffrn_reflns_number 4700
_diffrn_reflns_theta_full 27.52
_diffrn_reflns_theta_max 27.52
_diffrn_reflns_theta_min 2.45
_diffrn_source 'fine-focus sealed tube'
_exptl_absorpt_coefficient_mu 0.093
_exptl_absorpt_correction_T_max 0.98
_exptl_absorpt_correction_T_min 0.88
_exptl_absorpt_correction_type multi-scan
_exptl_absorpt_process_details
;
(SADABS; Bruker, 2013)
;
_exptl_crystal_colour colorless
_exptl_crystal_density_diffrn 1.346
_exptl_crystal_density_method 'not measured'
_exptl_crystal_description prism
_exptl_crystal_F_000 400
_exptl_crystal_size_max 0.503
_exptl_crystal_size_mid 0.242
_exptl_crystal_size_min 0.168
_refine_diff_density_max 0.716
_refine_diff_density_min -0.980
_refine_ls_extinction_method none
_refine_ls_goodness_of_fit_ref 1.119
_refine_ls_hydrogen_treatment constr
_refine_ls_matrix_type full
_refine_ls_number_parameters 85
_refine_ls_number_reflns 1142
_refine_ls_number_restraints 0
_refine_ls_restrained_S_all 1.119
_refine_ls_R_factor_all 0.0667
_refine_ls_R_factor_gt 0.0647
_refine_ls_shift/su_max 0.000
_refine_ls_shift/su_mean 0.000
_refine_ls_structure_factor_coef Fsqd
_refine_ls_weighting_details 'w=1/[\s^2^(Fo^2^)+(0.1286P)^2^+0.5950P] where P=(Fo^2^+2Fc^2^)/3'
_refine_ls_weighting_scheme calc
_refine_ls_wR_factor_gt 0.2054
_refine_ls_wR_factor_ref 0.2077
_reflns_number_gt 1053
_reflns_number_total 1142
_reflns_threshold_expression 'I > 2\s(I)'
_cod_data_source_file vm4039sup1.cif
_cod_data_source_block I
_cod_database_code 1550356

loop_
_space_group_symop_operation_xyz
'x, y, z'
'-x, -y, z+1/2'
'-x, y+1/2, -z+1/2'
'x, -y+1/2, -z'
'-x, -y, -z'
'x, y, -z-1/2'
'x, -y-1/2, z-1/2'
'-x, y-1/2, z'

loop_
_atom_site_type_symbol
_atom_site_label
_atom_site_fract_x
_atom_site_fract_y
_atom_site_fract_z
_atom_site_U_iso_or_equiv
_atom_site_adp_type
_atom_site_calc_flag
_atom_site_occupancy
O O1 0.6055(2) 0.79479(11) 0.75 0.0350(6) Uani d 1
N N1 0.6285(3) 0.52415(12) 0.75 0.0240(5) Uani d 1
O O2 0.8514(2) 0.73850(12) 0.75 0.0445(7) Uani d 1
C C8 0.7251(3) 0.58886(12) 0.75 0.0179(5) Uani d 1
H H8 0.8395 0.589 0.75 0.021 Uiso calc 1
C C7 0.6279(3) 0.65316(14) 0.75 0.0233(6) Uani d 1
C C6 0.4631(3) 0.62971(13) 0.75 0.0225(6) Uani d 1
C C1 0.4691(3) 0.54488(14) 0.75 0.0228(6) Uani d 1
C C11 0.6944(3) 0.44316(16) 0.75 0.0290(6) Uani d 1
H H11A 0.606 0.4041 0.75 0.044 Uiso calc 1
H H11B 0.7607 0.4354 0.6317 0.044 Uiso calc 0.5
H H11C 0.7607 0.4354 0.8683 0.044 Uiso calc 0.5
C C9 0.6900(3) 0.73575(15) 0.75 0.0254(6) Uani d 1
C C2 0.3304(3) 0.49675(16) 0.75 0.0284(6) Uani d 1
H H2 0.3362 0.4397 0.75 0.034 Uiso calc 1
C C5 0.3130(3) 0.66896(16) 0.75 0.0277(6) Uani d 1
H H5 0.3062 0.726 0.75 0.033 Uiso calc 1
C C4 0.1759(3) 0.62199(17) 0.75 0.0315(7) Uani d 1
H H4 0.0733 0.6473 0.75 0.038 Uiso calc 1
C C3 0.1847(3) 0.53694(18) 0.75 0.0325(7) Uani d 1
H H3 0.0877 0.5066 0.75 0.039 Uiso calc 1
C C10 0.9213(4) 0.81809(17) 0.75 0.0488(10) Uani d 1
H H10A 1.0391 0.8138 0.75 0.073 Uiso calc 1
H H10B 0.8862 0.8472 0.6317 0.073 Uiso calc 0.5
H H10C 0.8862 0.8472 0.8683 0.073 Uiso calc 0.5

loop_
_atom_site_aniso_label
_atom_site_aniso_U_11
_atom_site_aniso_U_22
_atom_site_aniso_U_33
_atom_site_aniso_U_12
_atom_site_aniso_U_13
_atom_site_aniso_U_23
O1 0.0301(10) 0.0179(9) 0.0569(13) 0.0022(7) 0 0
N1 0.0231(11) 0.0175(10) 0.0315(11) 0.0010(8) 0 0
O2 0.0240(10) 0.0187(10) 0.0908(19) -0.0017(7) 0 0
C8 0.0178(11) 0.0123(10) 0.0235(11) 0.0001(7) 0 0
C7 0.0244(12) 0.0181(12) 0.0273(12) 0.0022(9) 0 0
C6 0.0251(13) 0.0181(11) 0.0244(11) -0.0001(9) 0 0
C1 0.0232(13) 0.0198(11) 0.0253(12) 0.0047(9) 0 0
C11 0.0314(13) 0.0181(12) 0.0375(14) 0.0056(9) 0 0
C9 0.0244(12) 0.0202(13) 0.0315(12) 0.0008(8) 0 0
C2 0.0268(13) 0.0223(12) 0.0360(13) -0.0003(10) 0 0
C5 0.0268(13) 0.0219(12) 0.0343(13) 0.0049(9) 0 0
C4 0.0236(13) 0.0302(14) 0.0407(15) 0.0043(10) 0 0
C3 0.0226(12) 0.0300(14) 0.0450(16) -0.0015(10) 0 0
C10 0.0281(14) 0.0199(13) 0.098(3) -0.0039(10) 0 0

loop_
_atom_type_symbol
_atom_type_description
_atom_type_scat_dispersion_real
_atom_type_scat_dispersion_imag
_atom_type_scat_source
C C 0.0033 0.0016 'International Tables Vol C Tables 4.2.6.8 and 6.1.1.4'
H H 0.0000 0.0000 'International Tables Vol C Tables 4.2.6.8 and 6.1.1.4'
N N 0.0061 0.0033 'International Tables Vol C Tables 4.2.6.8 and 6.1.1.4'
O O 0.0106 0.0060 'International Tables Vol C Tables 4.2.6.8 and 6.1.1.4'

loop_
_geom_angle_atom_site_label_1
_geom_angle_atom_site_label_2
_geom_angle_atom_site_label_3
_geom_angle
C8 N1 C1 112.1(2)
C8 N1 C11 121.2(2)
C1 N1 C11 126.7(2)
C9 O2 C10 115.6(2)
C7 C8 N1 106.3(2)
C7 C8 H8 126.9
N1 C8 H8 126.9
C8 C7 C6 111.1(2)
C8 C7 C9 122.4(2)
C6 C7 C9 126.5(2)
C5 C6 C1 119.7(2)
C5 C6 C7 136.5(2)
C1 C6 C7 103.9(2)
N1 C1 C2 130.6(2)
N1 C1 C6 106.6(2)
C2 C1 C6 122.8(2)
N1 C11 H11A 109.5
N1 C11 H11B 109.5
H11A C11 H11B 109.5
N1 C11 H11C 109.5
H11A C11 H11C 109.5
H11B C11 H11C 109.5
O1 C9 O2 123.6(2)
O1 C9 C7 123.9(2)
O2 C9 C7 112.5(2)
C3 C2 C1 116.3(2)
C3 C2 H2 121.9
C1 C2 H2 121.9
C4 C5 C6 117.9(2)
C4 C5 H5 121.1
C6 C5 H5 121.1
C5 C4 C3 121.5(2)
C5 C4 H4 119.3
C3 C4 H4 119.3
C2 C3 C4 121.9(2)
C2 C3 H3 119.0
C4 C3 H3 119.0
O2 C10 H10A 109.5
O2 C10 H10B 109.5
H10A C10 H10B 109.5
O2 C10 H10C 109.5
H10A C10 H10C 109.5
H10B C10 H10C 109.5

loop_
_geom_bond_atom_site_label_1
_geom_bond_atom_site_label_2
_geom_bond_distance
O1 C9 1.206(3)
N1 C8 1.342(3)
N1 C1 1.368(3)
N1 C11 1.453(3)
O2 C9 1.341(3)
O2 C10 1.445(3)
C8 C7 1.340(3)
C8 H8 0.95
C7 C6 1.423(3)
C7 C9 1.467(3)
C6 C5 1.407(3)
C6 C1 1.412(3)
C1 C2 1.402(4)
C11 H11A 0.98
C11 H11B 0.98
C11 H11C 0.98
C2 C3 1.382(4)
C2 H2 0.95
C5 C4 1.380(4)
C5 H5 0.95
C4 C3 1.416(4)
C4 H4 0.95
C3 H3 0.95
C10 H10A 0.98
C10 H10B 0.98
C10 H10C 0.98

loop_
_geom_hbond_atom_site_label_D
_geom_hbond_atom_site_label_H
_geom_hbond_atom_site_label_A
_geom_hbond_site_symmetry_A
_geom_hbond_distance_DH
_geom_hbond_distance_HA
_geom_hbond_distance_DA
_geom_hbond_angle_DHA
C4 H4 O2 1_455 0.95 2.39 3.318(3) 166.8
C11 H11A O1 3_646 0.98 2.53 3.505(4) 175.6
C2 H2 O1 3_646 0.95 2.46 3.400(3) 171.6
C11 H11B Cg1 2_664 0.98 2.69 3.412 130.79

loop_
_geom_torsion_atom_site_label_1
_geom_torsion_atom_site_label_2
_geom_torsion_atom_site_label_3
_geom_torsion_atom_site_label_4
_geom_torsion
C1 N1 C8 C7 0
C11 N1 C8 C7 180.0
N1 C8 C7 C6 0
N1 C8 C7 C9 180.0
C8 C7 C6 C5 180.0
C9 C7 C6 C5 0
C8 C7 C6 C1 0
C9 C7 C6 C1 180.0
C8 N1 C1 C2 180.0
C11 N1 C1 C2 0
C8 N1 C1 C6 0
C11 N1 C1 C6 180.0
C5 C6 C1 N1 180.0
C7 C6 C1 N1 0
C5 C6 C1 C2 0
C7 C6 C1 C2 180.0
C10 O2 C9 O1 0
C10 O2 C9 C7 180.0
C8 C7 C9 O1 180.0
C6 C7 C9 O1 0
C8 C7 C9 O2 0
C6 C7 C9 O2 180.0
N1 C1 C2 C3 180.0
C6 C1 C2 C3 0
C1 C6 C5 C4 0
C7 C6 C5 C4 180.0
C6 C5 C4 C3 0
C1 C2 C3 C4 0
C5 C4 C3 C2 0

_cod_database_fobs_code 1550356
